data_2022465
loop_
_publ_author_name
'Korona-G\/lowniak, Izabela'
'Nitek, Wojciech'
'Tejchman, Waldemar'
'\.Zes\/lawska, Ewa'

_publ_section_title
;
 Influence of chlorine and methyl substituents and their position on the
 antimicrobial activities and crystal structures of
 4-methyl-1,6-diphenylpyrimidine-2(1<i>H</i>)-selenone derivatives
;
_journal_coeditor_code KY3209
_journal_issue 10
_journal_name_full 'Acta Crystallographica Section C'
_journal_page_first 649
_journal_page_last 658
_journal_paper_doi 10.1107/S205322962100975X
_journal_volume 77
_journal_year 2021
_chemical_formula_iupac 'C18 H16 N2 Se'
_chemical_formula_moiety 'C18 H16 N2 Se'
_chemical_formula_sum 'C18 H16 N2 Se'
_chemical_formula_weight 339.29
_chemical_name_systematic
;
4-Methyl-1-(4-methylphenyl)-6-phenylpyrimidine-2(1<i>H</i>)-selenone
;
_space_group_IT_number 14
_space_group_name_Hall '-P 2ybc'
_space_group_name_H-M_alt 'P 1 21/c 1'
_symmetry_cell_setting monoclinic
_symmetry_space_group_name_Hall '-P 2ybc'
_symmetry_space_group_name_H-M 'P 1 21/c 1'
_atom_sites_solution_hydrogens geom
_audit_creation_method 'WinGX routine CIF_UPDATE'
_cell_angle_alpha 90
_cell_angle_beta 92.516(2)
_cell_angle_gamma 90
_cell_formula_units_Z 4
_cell_length_a 12.2520(3)
_cell_length_b 12.2930(3)
_cell_length_c 10.4050(3)
_cell_measurement_reflns_used 6950
_cell_measurement_temperature 100(2)
_cell_measurement_theta_max 27.485
_cell_measurement_theta_min 0.998
_cell_volume 1565.63(7)
_computing_cell_refinement
;
SCALEPACK (Otwinowski & Minor, 1997)
;
_computing_data_collection
;
COLLECT (Bruker, 2004)
;
_computing_data_reduction
;
DENZO and SCALEPACK (Otwinowski & Minor, 1997)
;
_computing_molecular_graphics
;
Mercury (Macrae <i>et al.</i>,  2020)
;
_computing_publication_material
;
publCIF (Westrip, 2010)
;
_computing_structure_refinement
;
SHELXL2018 (Sheldrick, 2015)
;
_computing_structure_solution
;
SHELXS97 (Sheldrick, 2008)
;
_diffrn_ambient_temperature 100(2)
_diffrn_detector_area_resol_mean 9
_diffrn_measured_fraction_theta_full 0.999
_diffrn_measured_fraction_theta_max 0.999
_diffrn_measurement_device '95mm CCD camera on \k-goniostat'
_diffrn_measurement_device_type KappaCCD
_diffrn_measurement_method CCD
_diffrn_radiation_monochromator 'horizonally mounted graphite crystal'
_diffrn_radiation_type MoK\a
_diffrn_radiation_wavelength 0.71073
_diffrn_reflns_av_R_equivalents 0.0391
_diffrn_reflns_av_unetI/netI 0.0305
_diffrn_reflns_limit_h_max 15
_diffrn_reflns_limit_h_min -15
_diffrn_reflns_limit_k_max 15
_diffrn_reflns_limit_k_min -15
_diffrn_reflns_limit_l_max 13
_diffrn_reflns_limit_l_min -13
_diffrn_reflns_number 12443
_diffrn_reflns_theta_full 25.242
_diffrn_reflns_theta_max 27.49
_diffrn_reflns_theta_min 3.012
_exptl_absorpt_coefficient_mu 2.393
_exptl_absorpt_correction_T_max 1
_exptl_absorpt_correction_T_min 0.7866
_exptl_absorpt_correction_type multi-scan
_exptl_absorpt_process_details
;
(DENZO-SMN; Otwinowski & Minor, 1997)
;
_exptl_crystal_colour plate
_exptl_crystal_density_diffrn 1.439
_exptl_crystal_description red
_exptl_crystal_F_000 688
_exptl_crystal_size_max 0.435
_exptl_crystal_size_mid 0.3
_exptl_crystal_size_min 0.06
_refine_diff_density_max 0.411
_refine_diff_density_min -0.48
_refine_ls_extinction_coef 0.0070(7)
_refine_ls_extinction_expression Fc^*^=kFc[1+0.001xFc^2^\l^3^/sin(2\q)]^-1/4^
_refine_ls_extinction_method
;
SHELXL2018 (Sheldrick, 2015)
;
_refine_ls_goodness_of_fit_gt 23.303
_refine_ls_goodness_of_fit_ref 1.038
_refine_ls_hydrogen_treatment constr
_refine_ls_matrix_type full
_refine_ls_number_parameters 193
_refine_ls_number_reflns 3592
_refine_ls_number_restraints 0
_refine_ls_restrained_S_all 1.038
_refine_ls_R_factor_all 0.0354
_refine_ls_R_factor_gt 0.0273
_refine_ls_shift/su_max 0.003
_refine_ls_shift/su_mean 0
_refine_ls_structure_factor_coef Fsqd
_refine_ls_weighting_details 'w=1/[\s^2^(Fo^2^)+(0.0347P)^2^+0.7949P] where P=(Fo^2^+2Fc^2^)/3'
_refine_ls_weighting_scheme calc
_refine_ls_wR_factor_gt 0.0663
_refine_ls_wR_factor_ref 0.07
_reflns_number_gt 3079
_reflns_number_total 3592
_reflns_threshold_expression 'I > 2\s(I)'
_cod_data_source_file ky3209sup1.cif
_cod_data_source_block 3
_cod_depositor_comments 'Adding full bibliography for 2022463--2022466.cif.'
_cod_original_sg_symbol_H-M 'P 21/c'
_cod_database_code 2022465
_cod_database_fobs_code 2022465

loop_
_symmetry_equiv_pos_as_xyz
'x, y, z'
'-x, y+1/2, -z+1/2'
'-x, -y, -z'
'x, -y-1/2, z-1/2'

loop_
_atom_site_type_symbol
_atom_site_label
_atom_site_fract_x
_atom_site_fract_y
_atom_site_fract_z
_atom_site_U_iso_or_equiv
_atom_site_adp_type
_atom_site_calc_flag
_atom_site_occupancy
_atom_site_disorder_assembly
_atom_site_disorder_group
C C2 0.37304(14) 0.07969(14) 1.02643(17) 0.0154(3) Uani d 1 . .
N N3 0.43470(12) 0.16988(12) 1.04800(14) 0.0155(3) Uani d 1 . .
C C4 0.44321(14) 0.24380(14) 0.95640(17) 0.0165(3) Uani d 1 . .
C C5 0.38807(14) 0.23402(14) 0.83590(17) 0.0176(4) Uani d 1 . .
H H5 0.392985 0.288498 0.77441 0.021 Uiso calc 1 . .
C C6 0.32701(14) 0.14286(14) 0.81069(17) 0.0160(3) Uani d 1 . .
N N1 0.32041(12) 0.06545(12) 0.90634(14) 0.0146(3) Uani d 1 . .
C C19 0.51761(15) 0.33849(15) 0.98494(19) 0.0222(4) Uani d 1 . .
H H19A 0.514997 0.357354 1.074285 0.033 Uiso calc 1 . .
H H19B 0.494429 0.399556 0.933119 0.033 Uiso calc 1 . .
H H19C 0.59103 0.319142 0.96569 0.033 Uiso calc 1 . .
C C13 0.26777(14) 0.12843(15) 0.68435(17) 0.0172(3) Uani d 1 . .
C C18 0.20152(15) 0.21321(16) 0.63847(18) 0.0206(4) Uani d 1 . .
H H18 0.195429 0.276287 0.686979 0.025 Uiso calc 1 . .
C C17 0.14431(17) 0.20401(18) 0.5203(2) 0.0268(4) Uani d 1 . .
H H17 0.098996 0.260245 0.490831 0.032 Uiso calc 1 . .
C C16 0.15494(18) 0.11117(18) 0.4467(2) 0.0289(4) Uani d 1 . .
H H16 0.115301 0.104095 0.368847 0.035 Uiso calc 1 . .
C C15 0.22485(19) 0.02865(17) 0.4892(2) 0.0285(4) Uani d 1 . .
H H15 0.234411 -0.032346 0.438038 0.034 Uiso calc 1 . .
C C14 0.28035(17) 0.03678(16) 0.60742(19) 0.0232(4) Uani d 1 . .
H H14 0.326375 -0.019238 0.635812 0.028 Uiso calc 1 . .
C C7 0.25721(15) -0.03316(14) 0.88041(17) 0.0160(3) Uani d 1 . .
C C12 0.14452(15) -0.02969(14) 0.87833(18) 0.0185(4) Uani d 1 . .
H H12 0.108541 0.033373 0.901897 0.022 Uiso calc 1 . .
C C11 0.08537(15) -0.12205(16) 0.84040(19) 0.0218(4) Uani d 1 . .
H H11 0.009454 -0.120327 0.839359 0.026 Uiso calc 1 . .
C C10 0.13817(16) -0.21688(16) 0.80404(19) 0.0221(4) Uani d 1 . .
C C9 0.25194(16) -0.21816(15) 0.8099(2) 0.0226(4) Uani d 1 . .
H H9 0.288354 -0.281275 0.787425 0.027 Uiso calc 1 . .
C C8 0.31225(15) -0.12730(15) 0.84854(18) 0.0198(4) Uani d 1 . .
H H8 0.388191 -0.129553 0.852969 0.024 Uiso calc 1 . .
C C20 0.07524(18) -0.31604(17) 0.7572(2) 0.0316(5) Uani d 1 . .
H H20A 0.117829 -0.355669 0.697648 0.047 Uiso calc 1 . .
H H20B 0.007666 -0.293628 0.715043 0.047 Uiso calc 1 . .
H H20C 0.060255 -0.361791 0.829061 0.047 Uiso calc 1 . .
Se Se1 0.35942(2) -0.01894(2) 1.15715(2) 0.02159(8) Uani d 1 . .

loop_
_atom_site_aniso_label
_atom_site_aniso_U_11
_atom_site_aniso_U_22
_atom_site_aniso_U_33
_atom_site_aniso_U_12
_atom_site_aniso_U_13
_atom_site_aniso_U_23
C2 0.0164(8) 0.0142(8) 0.0159(8) 0.0012(6) 0.0022(6) -0.0023(6)
N3 0.0171(7) 0.0136(7) 0.0158(7) -0.0003(5) 0.0015(6) -0.0019(6)
C4 0.0164(8) 0.0144(8) 0.0187(9) 0.0008(6) 0.0027(7) -0.0014(7)
C5 0.0209(9) 0.0157(8) 0.0165(8) -0.0012(7) 0.0019(7) 0.0025(7)
C6 0.0168(8) 0.0160(8) 0.0153(8) 0.0021(6) 0.0030(6) 0.0006(7)
N1 0.0176(7) 0.0119(7) 0.0142(7) 0.0003(5) 0.0005(6) 0.0000(5)
C19 0.0244(10) 0.0179(9) 0.0241(10) -0.0058(7) -0.0015(7) 0.0013(7)
C13 0.0178(8) 0.0194(9) 0.0145(8) -0.0012(7) 0.0011(6) 0.0006(7)
C18 0.0243(9) 0.0199(9) 0.0176(9) 0.0003(7) 0.0001(7) 0.0013(7)
C17 0.0262(10) 0.0311(11) 0.0227(10) 0.0017(8) -0.0054(8) 0.0069(8)
C16 0.0322(11) 0.0373(12) 0.0166(9) -0.0076(9) -0.0062(8) 0.0025(8)
C15 0.0401(12) 0.0275(11) 0.0176(10) -0.0034(9) -0.0002(8) -0.0044(8)
C14 0.0291(10) 0.0220(10) 0.0184(9) 0.0028(7) 0.0004(8) -0.0012(7)
C7 0.0198(9) 0.0129(8) 0.0151(8) -0.0030(6) -0.0013(7) 0.0006(6)
C12 0.0207(9) 0.0150(9) 0.0198(9) 0.0014(7) 0.0020(7) 0.0012(7)
C11 0.0166(9) 0.0216(9) 0.0270(10) -0.0017(7) -0.0015(7) 0.0001(8)
C10 0.0250(10) 0.0181(9) 0.0229(9) -0.0025(7) -0.0033(7) -0.0005(7)
C9 0.0250(10) 0.0150(9) 0.0276(10) 0.0035(7) -0.0020(8) -0.0039(7)
C8 0.0185(9) 0.0183(9) 0.0224(9) 0.0015(7) -0.0022(7) -0.0022(7)
C20 0.0282(11) 0.0202(10) 0.0456(14) -0.0044(8) -0.0072(9) -0.0076(9)
Se1 0.03395(13) 0.01578(11) 0.01504(11) -0.00326(8) 0.00095(7) 0.00317(7)

loop_
_atom_type_symbol
_atom_type_description
_atom_type_scat_dispersion_real
_atom_type_scat_dispersion_imag
_atom_type_scat_source
C C 0.0033 0.0016 'International Tables Vol C Tables 4.2.6.8 and 6.1.1.4'
H H 0 0 'International Tables Vol C Tables 4.2.6.8 and 6.1.1.4'
N N 0.0061 0.0033 'International Tables Vol C Tables 4.2.6.8 and 6.1.1.4'
Se Se -0.0929 2.2259 'International Tables Vol C Tables 4.2.6.8 and 6.1.1.4'

loop_
_exptl_crystal_face_index_h
_exptl_crystal_face_index_k
_exptl_crystal_face_index_l
_exptl_crystal_face_perp_dist
0 0 1 0.005
0 0 -1 0.055
1 1 0 0.165
-1 2 0 0.17
2 -1 0 0.145
-8 -1 0 0.108
-1 -1 0 0.125
0 -1 0 0.225
0 1 0 0.209

loop_
_geom_angle_atom_site_label_1
_geom_angle_atom_site_label_2
_geom_angle_atom_site_label_3
_geom_angle_site_symmetry_1
_geom_angle_site_symmetry_3
_geom_angle
_geom_angle_publ_flag
N3 C2 N1 . . 118.99(15) ?
N3 C2 Se1 . . 119.08(13) ?
N1 C2 Se1 . . 121.92(12) ?
C4 N3 C2 . . 120.22(16) ?
N3 C4 C5 . . 122.30(16) ?
N3 C4 C19 . . 117.15(16) ?
C5 C4 C19 . . 120.53(16) ?
C6 C5 C4 . . 118.68(17) ?
C6 C5 H5 . . 120.7 ?
C4 C5 H5 . . 120.7 ?
C5 C6 N1 . . 118.38(16) ?
C5 C6 C13 . . 120.69(16) ?
N1 C6 C13 . . 120.92(15) ?
C6 N1 C2 . . 121.37(15) ?
C6 N1 C7 . . 119.14(15) ?
C2 N1 C7 . . 119.50(14) ?
C4 C19 H19A . . 109.5 ?
C4 C19 H19B . . 109.5 ?
H19A C19 H19B . . 109.5 ?
C4 C19 H19C . . 109.5 ?
H19A C19 H19C . . 109.5 ?
H19B C19 H19C . . 109.5 ?
C18 C13 C14 . . 119.04(18) ?
C18 C13 C6 . . 117.98(16) ?
C14 C13 C6 . . 122.89(17) ?
C13 C18 C17 . . 120.33(18) ?
C13 C18 H18 . . 119.8 ?
C17 C18 H18 . . 119.8 ?
C16 C17 C18 . . 119.96(19) ?
C16 C17 H17 . . 120 ?
C18 C17 H17 . . 120 ?
C17 C16 C15 . . 119.90(19) ?
C17 C16 H16 . . 120.1 ?
C15 C16 H16 . . 120.1 ?
C14 C15 C16 . . 120.22(19) ?
C14 C15 H15 . . 119.9 ?
C16 C15 H15 . . 119.9 ?
C15 C14 C13 . . 120.44(19) ?
C15 C14 H14 . . 119.8 ?
C13 C14 H14 . . 119.8 ?
C12 C7 C8 . . 121.23(16) ?
C12 C7 N1 . . 120.00(15) ?
C8 C7 N1 . . 118.58(16) ?
C7 C12 C11 . . 119.09(17) ?
C7 C12 H12 . . 120.5 ?
C11 C12 H12 . . 120.5 ?
C10 C11 C12 . . 121.08(17) ?
C10 C11 H11 . . 119.5 ?
C12 C11 H11 . . 119.5 ?
C9 C10 C11 . . 118.24(17) ?
C9 C10 C20 . . 120.03(18) ?
C11 C10 C20 . . 121.73(18) ?
C8 C9 C10 . . 121.49(18) ?
C8 C9 H9 . . 119.3 ?
C10 C9 H9 . . 119.3 ?
C7 C8 C9 . . 118.83(17) ?
C7 C8 H8 . . 120.6 ?
C9 C8 H8 . . 120.6 ?
C10 C20 H20A . . 109.5 ?
C10 C20 H20B . . 109.5 ?
H20A C20 H20B . . 109.5 ?
C10 C20 H20C . . 109.5 ?
H20A C20 H20C . . 109.5 ?
H20B C20 H20C . . 109.5 ?

loop_
_geom_bond_atom_site_label_1
_geom_bond_atom_site_label_2
_geom_bond_site_symmetry_2
_geom_bond_distance
_geom_bond_publ_flag
C2 N3 . 1.355(2) ?
C2 N1 . 1.392(2) ?
C2 Se1 . 1.8351(18) ?
N3 C4 . 1.324(2) ?
C4 C5 . 1.403(3) ?
C4 C19 . 1.500(2) ?
C5 C6 . 1.366(2) ?
C5 H5 . 0.93 ?
C6 N1 . 1.382(2) ?
C6 C13 . 1.484(2) ?
N1 C7 . 1.457(2) ?
C19 H19A . 0.96 ?
C19 H19B . 0.96 ?
C19 H19C . 0.96 ?
C13 C18 . 1.392(3) ?
C13 C14 . 1.394(3) ?
C18 C17 . 1.393(3) ?
C18 H18 . 0.93 ?
C17 C16 . 1.384(3) ?
C17 H17 . 0.93 ?
C16 C15 . 1.388(3) ?
C16 H16 . 0.93 ?
C15 C14 . 1.383(3) ?
C15 H15 . 0.93 ?
C14 H14 . 0.93 ?
C7 C12 . 1.381(3) ?
C7 C8 . 1.387(2) ?
C12 C11 . 1.395(3) ?
C12 H12 . 0.93 ?
C11 C10 . 1.394(3) ?
C11 H11 . 0.93 ?
C10 C9 . 1.393(3) ?
C10 C20 . 1.512(3) ?
C9 C8 . 1.389(3) ?
C9 H9 . 0.93 ?
C8 H8 . 0.93 ?
C20 H20A . 0.96 ?
C20 H20B . 0.96 ?
C20 H20C . 0.96 ?

loop_
_geom_hbond_atom_site_label_D
_geom_hbond_atom_site_label_H
_geom_hbond_atom_site_label_A
_geom_hbond_site_symmetry_A
_geom_hbond_distance_DH
_geom_hbond_distance_HA
_geom_hbond_distance_DA
_geom_hbond_angle_DHA
_geom_hbond_publ_flag
C5 H5 N3 4_565 0.93 2.49 3.293(2) 145.3 yes
C5 H5 Se1 4_565 0.93 3.10 3.974(2) 156.3 yes
C8 H8 N3 3_657 0.93 2.41 3.279(2) 155.0 yes
